data_4504962
loop_
_publ_author_name
'Saha, Binoy K.'
'Jetti, Ram K. R.'
'Reddy, L. Sreenivas'
'Aitipamula, Srinivasulu'
'Nangia, Ashwini'

_publ_section_title
;
 Halogen Trimer-Mediated Hexagonal Host Framework of
 2,4,6-Tris(4-halophenoxy)-1,3,5-triazine. Supramolecular Isomerism from
 Hexagonal Channel (X = Cl, Br) to Cage Structure (X = I)
;
_journal_issue 3
_journal_name_full 'Crystal Growth &amp; Design'
_journal_page_first 887
_journal_paper_doi 10.1021/cg049691r
_journal_volume 5
_journal_year 2005
_chemical_formula_moiety '2 (C21 H12 I3 N3 O3), C6 F6'
_chemical_formula_sum 'C48 H24 F6 I6 N6 O6'
_chemical_formula_weight 1656.13
_chemical_melting_point 246
_chemical_name_common '2,4,6-tris(4-iodophenoxy)-1,3,5-triazine, hexafluorobenzene'
_chemical_name_systematic
; 
 2,4,6-tris(4-iodophenoxy)-1,3,5-triazine, hexafluorobenzene
;
_space_group_IT_number 148
_symmetry_cell_setting hexagonal
_symmetry_space_group_name_Hall '-R 3'
_symmetry_space_group_name_H-M 'R -3 :H'
_atom_sites_solution_hydrogens geom
_atom_sites_solution_primary direct
_atom_sites_solution_secondary difmap
_audit_creation_method SHELXL-97
_cell_angle_alpha 90.00
_cell_angle_beta 90.00
_cell_angle_gamma 120.00
_cell_formula_units_Z 3
_cell_length_a 15.5466(4)
_cell_length_b 15.5466(4)
_cell_length_c 18.1511(11)
_cell_measurement_reflns_used 5031
_cell_measurement_temperature 100(2)
_cell_measurement_theta_max 28.16
_cell_measurement_theta_min 2.62
_cell_volume 3799.3(3)
_computing_cell_refinement 'Bruker SMART'
_computing_data_collection 'Bruker SMART'
_computing_data_reduction 'Bruker SAINT'
_computing_molecular_graphics 'Bruker SHELXTL'
_computing_publication_material 'Bruker SHELXTL'
_computing_structure_refinement 'SHELXL-97 (Sheldrick, 1997)'
_computing_structure_solution 'SHELXS-97 (Sheldrick, 1990)'
_diffrn_ambient_temperature 100(2)
_diffrn_measured_fraction_theta_full 0.959
_diffrn_measured_fraction_theta_max 0.959
_diffrn_measurement_device_type 'CCD area detector'
_diffrn_measurement_method 'phi and omega scans'
_diffrn_radiation_monochromator graphite
_diffrn_radiation_source 'fine-focus sealed tube'
_diffrn_radiation_type MoK\a
_diffrn_radiation_wavelength 0.71073
_diffrn_reflns_av_R_equivalents 0.0169
_diffrn_reflns_av_sigmaI/netI 0.0176
_diffrn_reflns_limit_h_max 20
_diffrn_reflns_limit_h_min -20
_diffrn_reflns_limit_k_max 15
_diffrn_reflns_limit_k_min -19
_diffrn_reflns_limit_l_max 22
_diffrn_reflns_limit_l_min -23
_diffrn_reflns_number 5718
_diffrn_reflns_theta_full 28.16
_diffrn_reflns_theta_max 28.16
_diffrn_reflns_theta_min 1.88
_exptl_absorpt_coefficient_mu 3.756
_exptl_absorpt_correction_T_max 0.290
_exptl_absorpt_correction_T_min 0.230
_exptl_absorpt_correction_type empirical
_exptl_absorpt_process_details 'Bruker Nonius area detector scaling and absorption correction - V2.10'
_exptl_crystal_colour colourless
_exptl_crystal_density_diffrn 2.172
_exptl_crystal_density_meas ?
_exptl_crystal_density_method 'not measured'
_exptl_crystal_description cube
_exptl_crystal_F_000 2322
_exptl_crystal_size_max 0.40
_exptl_crystal_size_mid 0.40
_exptl_crystal_size_min 0.33
_refine_diff_density_max 0.602
_refine_diff_density_min -0.713
_refine_diff_density_rms 0.102
_refine_ls_extinction_coef 0.00074(5)
_refine_ls_extinction_expression Fc^*^=kFc[1+0.001xFc^2^\l^3^/sin(2\q)]^-1/4^
_refine_ls_extinction_method SHELXL
_refine_ls_goodness_of_fit_ref 1.106
_refine_ls_hydrogen_treatment mixed
_refine_ls_matrix_type full
_refine_ls_number_parameters 110
_refine_ls_number_reflns 1997
_refine_ls_number_restraints 0
_refine_ls_restrained_S_all 1.106
_refine_ls_R_factor_all 0.0220
_refine_ls_R_factor_gt 0.0212
_refine_ls_shift/su_max 0.027
_refine_ls_shift/su_mean 0.003
_refine_ls_structure_factor_coef Fsqd
_refine_ls_weighting_details 'calc w=1/[\s^2^(Fo^2^)+(0.0323P)^2^+12.0170P] where P=(Fo^2^+2Fc^2^)/3'
_refine_ls_weighting_scheme calc
_refine_ls_wR_factor_gt 0.0584
_refine_ls_wR_factor_ref 0.0589
_reflns_number_gt 1954
_reflns_number_total 1997
_reflns_threshold_expression >2sigma(I)
_cod_data_source_file cg049691rsi20040907_113136.cif
_cod_data_source_block an21_m
_cod_depositor_comments
;
The following automatic conversions were performed:

'_exptl_crystal_density_meas' value 'not measured' was changed to '?'
- the value is perceived as not measured.

Automatic conversion script
Id: cif_fix_values 3008 2015-01-20 13:52:24Z robertas 
;
_cod_original_sg_symbol_H-M R-3
_cod_database_code 4504962

loop_
_symmetry_equiv_pos_as_xyz
'x, y, z'
'-y, x-y, z'
'-x+y, -x, z'
'x+2/3, y+1/3, z+1/3'
'-y+2/3, x-y+1/3, z+1/3'
'-x+y+2/3, -x+1/3, z+1/3'
'x+1/3, y+2/3, z+2/3'
'-y+1/3, x-y+2/3, z+2/3'
'-x+y+1/3, -x+2/3, z+2/3'
'-x, -y, -z'
'y, -x+y, -z'
'x-y, x, -z'
'-x+2/3, -y+1/3, -z+1/3'
'y+2/3, -x+y+1/3, -z+1/3'
'x-y+2/3, x+1/3, -z+1/3'
'-x+1/3, -y+2/3, -z+2/3'
'y+1/3, -x+y+2/3, -z+2/3'
'x-y+1/3, x+2/3, -z+2/3'

loop_
_atom_site_label
_atom_site_type_symbol
_atom_site_fract_x
_atom_site_fract_y
_atom_site_fract_z
_atom_site_U_iso_or_equiv
_atom_site_adp_type
_atom_site_occupancy
_atom_site_symmetry_multiplicity
_atom_site_calc_flag
_atom_site_refinement_flags
C6 C 0.36351(19) 0.94337(18) 0.17798(13) 0.0206(5) Uani 1 1 d .
H6 H 0.4028 0.9383 0.1400 0.025 Uiso 1 1 calc R
I1 I 0.162231(12) 1.059093(12) 0.201163(8) 0.02067(9) Uani 1 1 d .
C1 C 0.25181(17) 0.99603(17) 0.22181(13) 0.0173(4) Uani 1 1 d .
C2 C 0.0097(9) 0.0910(5) -0.0002(2) 0.0824(19) Uani 1 1 d .
C3 C 0.25162(19) 0.96002(19) 0.29158(13) 0.0212(5) Uani 1 1 d .
H3 H 0.2142 0.9669 0.3302 0.025 Uiso 1 1 calc R
C4 C 0.30694(19) 0.91356(18) 0.30447(13) 0.0205(5) Uani 1 1 d .
H4 H 0.3074 0.8877 0.3518 0.025 Uiso 1 1 calc R
C5 C 0.36102(17) 0.90583(16) 0.24723(12) 0.0164(4) Uani 1 1 d .
C7 C 0.30738(19) 0.98880(18) 0.16488(13) 0.0210(5) Uani 1 1 d .
H7 H 0.3071 1.0146 0.1175 0.025 Uiso 1 1 calc R
O1 O 0.41887(12) 0.86041(12) 0.25869(9) 0.0178(3) Uani 1 1 d .
N1 N 0.27424(14) 0.70931(14) 0.25973(10) 0.0149(4) Uani 1 1 d .
C8 C 0.37238(17) 0.76112(16) 0.25970(12) 0.0143(4) Uani 1 1 d .
F2 F 0.0361(7) 0.1869(4) 0.00017(18) 0.204(3) Uani 1 1 d .

loop_
_atom_site_aniso_label
_atom_site_aniso_U_11
_atom_site_aniso_U_22
_atom_site_aniso_U_33
_atom_site_aniso_U_23
_atom_site_aniso_U_13
_atom_site_aniso_U_12
C6 0.0221(12) 0.0193(11) 0.0213(10) -0.0003(9) 0.0045(9) 0.0110(10)
I1 0.02186(11) 0.02138(11) 0.02300(12) -0.00085(5) -0.00227(5) 0.01398(7)
C1 0.0167(10) 0.0134(10) 0.0220(11) -0.0007(8) -0.0015(8) 0.0078(9)
C2 0.165(6) 0.096(5) 0.0226(15) 0.001(2) 0.002(2) 0.092(6)
C3 0.0261(12) 0.0241(12) 0.0182(11) -0.0011(9) 0.0033(9) 0.0163(10)
C4 0.0257(12) 0.0215(11) 0.0170(10) 0.0010(9) 0.0014(9) 0.0139(10)
C5 0.0146(10) 0.0113(10) 0.0230(10) -0.0014(8) -0.0006(8) 0.0064(8)
C7 0.0243(12) 0.0201(11) 0.0193(11) 0.0033(9) 0.0026(9) 0.0117(10)
O1 0.0151(8) 0.0130(8) 0.0259(8) -0.0010(6) -0.0005(6) 0.0075(6)
N1 0.0141(9) 0.0139(9) 0.0165(8) -0.0004(7) 0.0000(7) 0.0070(7)
C8 0.0166(10) 0.0134(10) 0.0119(9) -0.0015(7) -0.0004(7) 0.0067(8)
F2 0.491(10) 0.127(4) 0.0429(17) 0.003(2) 0.005(3) 0.192(6)

loop_
_atom_type_symbol
_atom_type_description
_atom_type_scat_dispersion_real
_atom_type_scat_dispersion_imag
_atom_type_scat_source
C C 0.0033 0.0016 'International Tables Vol C Tables 4.2.6.8 and 6.1.1.4'
H H 0.0000 0.0000 'International Tables Vol C Tables 4.2.6.8 and 6.1.1.4'
N N 0.0061 0.0033 'International Tables Vol C Tables 4.2.6.8 and 6.1.1.4'
O O 0.0106 0.0060 'International Tables Vol C Tables 4.2.6.8 and 6.1.1.4'
F F 0.0171 0.0103 'International Tables Vol C Tables 4.2.6.8 and 6.1.1.4'
I I -0.4742 1.8119 'International Tables Vol C Tables 4.2.6.8 and 6.1.1.4'

loop_
_geom_angle_atom_site_label_1
_geom_angle_atom_site_label_2
_geom_angle_atom_site_label_3
_geom_angle
_geom_angle_site_symmetry_1
_geom_angle_site_symmetry_3
C5 C6 C7 118.6(2) . .
C3 C1 C7 121.6(2) . .
C3 C1 I1 118.98(17) . .
C7 C1 I1 119.37(17) . .
F2 C2 C2 129.9(11) . 12
F2 C2 C2 110.1(11) . 11
C2 C2 C2 119.998(7) 12 11
C1 C3 C4 119.1(2) . .
C5 C4 C3 118.7(2) . .
C6 C5 C4 122.6(2) . .
C6 C5 O1 117.2(2) . .
C4 C5 O1 120.1(2) . .
C1 C7 C6 119.2(2) . .
C8 O1 C5 117.93(18) . .
C8 N1 C8 112.7(2) . 2_665
N1 C8 N1 127.3(2) . 3_565
N1 C8 O1 119.7(2) . .
N1 C8 O1 113.0(2) 3_565 .

loop_
_geom_bond_atom_site_label_1
_geom_bond_atom_site_label_2
_geom_bond_distance
_geom_bond_site_symmetry_2
C6 C5 1.378(3) .
C6 C7 1.390(3) .
I1 C1 2.099(2) .
C1 C3 1.384(3) .
C1 C7 1.387(3) .
C2 F2 1.334(7) .
C2 C2 1.346(5) 12
C2 C2 1.346(5) 11
C3 C4 1.392(3) .
C4 C5 1.379(3) .
C5 O1 1.409(3) .
O1 C8 1.338(3) .
N1 C8 1.322(3) .
N1 C8 1.337(3) 2_665
C8 N1 1.337(3) 3_565
